data_9009481
loop_
_publ_author_name
'Sacerdoti, M.'
'Parodi, G. C.'
'Mottana, A.'
'Maras, A.'
'Ventura, G. D.'

_publ_section_title
;
 Asbecasite: crystal structure refinement and crystal chemistry
;
_journal_name_full 'Mineralogical Magazine'
_journal_page_first 315
_journal_page_last 322
_journal_paper_doi 10.1180/minmag.1993.057.387.14
_journal_volume 57
_journal_year 1993
_chemical_formula_sum 'As6 Be2 Ca3 O20 Si2 Ti'
_chemical_name_mineral Asbecasite
_space_group_IT_number 165
_symmetry_space_group_name_Hall '-P 3 2"c'
_symmetry_space_group_name_H-M 'P -3 c 1'
_cell_angle_alpha 90
_cell_angle_beta 90
_cell_angle_gamma 120
_cell_length_a 8.318
_cell_length_b 8.318
_cell_length_c 15.264
_cell_formula_units_Z 2
_cell_volume 914.612
_database_code_amcsd 0014499
_exptl_crystal_density_diffrn 3.674
_cod_original_formula_sum 'Ca3 As6 Ti Si2 Be2 O20'
_cod_database_code 9009481

loop_
_space_group_symop_operation_xyz
x,y,z
-y,-x,1/2+z
y,-x+y,-z
-x,-x+y,1/2-z
-x+y,-x,z
-x+y,y,1/2+z
-x,-y,-z
y,x,1/2-z
-y,x-y,z
x,x-y,1/2+z
x-y,x,-z
x-y,-y,1/2-z

loop_
_atom_site_aniso_label
_atom_site_aniso_U_11
_atom_site_aniso_U_22
_atom_site_aniso_U_33
_atom_site_aniso_U_12
_atom_site_aniso_U_13
_atom_site_aniso_U_23
Ca 0.00760 0.00760 0.00950 0.00360 -0.00050 0.00050
As 0.00780 0.00730 0.01000 0.00260 -0.00060 0.00010
Ti 0.00610 0.00610 0.00940 0.00310 0.00000 0.00000
Si 0.00790 0.00790 0.00960 0.00390 0.00000 0.00000
Be 0.00690 0.00690 0.01350 0.00340 0.00000 0.00000
O1 0.01070 0.01030 0.01490 0.00580 -0.00260 -0.00240
O2 0.00890 0.01100 0.01140 0.00610 -0.00190 -0.00290
O3 0.01170 0.00740 0.01830 0.00440 0.00190 -0.00120
O4 0.02100 0.02100 0.01020 0.01050 0.00000 0.00000

loop_
_atom_site_label
_atom_site_fract_x
_atom_site_fract_y
_atom_site_fract_z
_atom_site_U_iso_or_equiv
Ca 0.59210 0.59210 0.75000 0.00830
As 0.01870 0.29500 0.10270 0.00890
Ti 0.00000 0.00000 0.25000 0.00720
Si 0.66667 0.33333 0.07290 0.00850
Be 0.33333 0.66667 0.13090 0.00910
O1 0.89330 0.77850 0.17540 0.01170
O2 0.53620 0.72170 0.17430 0.00990
O3 0.59800 0.46930 0.11610 0.01260
O4 0.33333 0.66667 0.02970 0.01740

loop_
_cod_related_entry_id
_cod_related_entry_database
_cod_related_entry_code
1 AMCSD 0014499
